data_2212105
loop_
_publ_author_name
'He-Bing Li'

_publ_section_title
;
 2'-(2-Hydroxy-3,5-diiodobenzylidene)isonicotinohydrazide methanol
 solvate
;
_journal_coeditor_code CI2278
_journal_issue 2
_journal_name_full 'Acta Crystallographica Section E'
_journal_page_first o972
_journal_page_last o973
_journal_paper_doi 10.1107/S1600536807002449
_journal_volume 63
_journal_year 2007
_chemical_formula_iupac 'C14 H13 I2 N3 O3'
_chemical_formula_moiety 'C14 H13 I2 N3 O3'
_chemical_formula_sum 'C14 H13 I2 N3 O3'
_chemical_formula_weight 525.07
_chemical_name_systematic
;
2'-(2-Hydroxy-3,5-diiodobenzylidene)isonicotinohydrazide methanol
solvate
;
_space_group_IT_number 2
_symmetry_cell_setting triclinic
_symmetry_space_group_name_Hall '-P 1'
_symmetry_space_group_name_H-M 'P -1'
_atom_sites_solution_hydrogens geom
_atom_sites_solution_primary direct
_atom_sites_solution_secondary difmap
_audit_creation_method SHELXL-97
_cell_angle_alpha 92.099(2)
_cell_angle_beta 111.455(3)
_cell_angle_gamma 95.638(2)
_cell_formula_units_Z 2
_cell_length_a 8.977(2)
_cell_length_b 9.114(3)
_cell_length_c 11.387(3)
_cell_measurement_reflns_used 1625
_cell_measurement_temperature 298(2)
_cell_measurement_theta_max 24.91
_cell_measurement_theta_min 2.25
_cell_volume 860.2(4)
_computing_cell_refinement 'SAINT (Bruker, 1998)'
_computing_data_collection 'SMART (Bruker, 1998)'
_computing_data_reduction SAINT
_computing_molecular_graphics 'SHELXTL (Sheldrick, 1997b)'
_computing_publication_material SHELXTL
_computing_structure_refinement 'SHELXL97 (Sheldrick, 1997a)'
_computing_structure_solution 'SHELXS97 (Sheldrick, 1997a)'
_diffrn_ambient_temperature 298(2)
_diffrn_measured_fraction_theta_full 0.974
_diffrn_measured_fraction_theta_max 0.974
_diffrn_measurement_device_type 'Bruker SMART CCD area-detector'
_diffrn_measurement_method \w
_diffrn_radiation_monochromator graphite
_diffrn_radiation_source 'fine-focus sealed tube'
_diffrn_radiation_type MoK\a
_diffrn_radiation_wavelength 0.71073
_diffrn_reflns_av_R_equivalents 0.0146
_diffrn_reflns_av_sigmaI/netI 0.0349
_diffrn_reflns_limit_h_max 9
_diffrn_reflns_limit_h_min -11
_diffrn_reflns_limit_k_max 11
_diffrn_reflns_limit_k_min -11
_diffrn_reflns_limit_l_max 12
_diffrn_reflns_limit_l_min -14
_diffrn_reflns_number 4887
_diffrn_reflns_theta_full 26.50
_diffrn_reflns_theta_max 26.50
_diffrn_reflns_theta_min 2.25
_diffrn_standards_number 0
_exptl_absorpt_coefficient_mu 3.670
_exptl_absorpt_correction_T_max 0.5579
_exptl_absorpt_correction_T_min 0.4857
_exptl_absorpt_correction_type multi-scan
_exptl_absorpt_process_details '(SADABS; Sheldrick, 1996)'
_exptl_crystal_colour yellow
_exptl_crystal_density_diffrn 2.027
_exptl_crystal_density_method 'not measured'
_exptl_crystal_description Block
_exptl_crystal_F_000 496
_exptl_crystal_size_max 0.23
_exptl_crystal_size_mid 0.20
_exptl_crystal_size_min 0.18
_refine_diff_density_max 0.961
_refine_diff_density_min -1.092
_refine_ls_extinction_method none
_refine_ls_goodness_of_fit_ref 1.047
_refine_ls_hydrogen_treatment constr
_refine_ls_matrix_type full
_refine_ls_number_parameters 200
_refine_ls_number_reflns 3490
_refine_ls_number_restraints 0
_refine_ls_restrained_S_all 1.047
_refine_ls_R_factor_all 0.0553
_refine_ls_R_factor_gt 0.0380
_refine_ls_shift/su_max 0.001
_refine_ls_shift/su_mean 0.000
_refine_ls_structure_factor_coef Fsqd
_refine_ls_weighting_details 'calc w=1/[\s^2^(Fo^2^)+(0.0347P)^2^+1.1556P] where P=(Fo^2^+2Fc^2^)/3'
_refine_ls_weighting_scheme calc
_refine_ls_wR_factor_gt 0.0831
_refine_ls_wR_factor_ref 0.0930
_reflns_number_gt 2579
_reflns_number_total 3490
_reflns_threshold_expression I>2\s(I)
_cod_data_source_file ci2278.cif
_cod_data_source_block I
_cod_depositor_comments
;
The following automatic conversions were performed:
'_symmetry_cell_setting' value 'Triclinic' changed to 'triclinic'
according to '/home/saulius/struct/CIF-dictionaries/cif_core.dic'
dictionary named 'cif_core.dic' version 2.4.1 from 2010-06-29.

Automatic conversion script
Id: cif_fix_enum 1527 2010-12-29 10:47:43Z saulius 

The following automatic conversions were performed:

'_symmetry_cell_setting' value 'Triclinic' changed to 'triclinic'
according to /home/saulius/struct/CIF-dictionaries/cif_core.dic
dictionary named 'cif_core.dic' version 2.4.1 from 2010-06-29.

Automatic conversion script
Id: cif_fix_values 1715 2011-07-08 13:25:40Z adriana 
;
_cod_database_code 2212105
_cod_database_fobs_code 2212105

loop_
_symmetry_equiv_pos_as_xyz
'x, y, z'
'-x, -y, -z'

loop_
_atom_site_type_symbol
_atom_site_label
_atom_site_fract_x
_atom_site_fract_y
_atom_site_fract_z
_atom_site_U_iso_or_equiv
_atom_site_adp_type
_atom_site_calc_flag
_atom_site_refinement_flags
_atom_site_occupancy
O O1 -0.2213(4) 0.2537(4) -0.2056(3) 0.0568(10) Uani d . 1
H H1 -0.2064 0.2021 -0.1458 0.085 Uiso calc R 1
O O2 -0.3059(5) -0.0410(4) -0.0088(3) 0.0578(10) Uani d . 1
I I1 -0.27691(5) 0.41098(5) -0.45434(4) 0.07798(18) Uani d . 1
I I2 0.39320(5) 0.68245(4) -0.13432(4) 0.06503(15) Uani d . 1
N N1 -0.0710(5) 0.1723(4) 0.0149(4) 0.0431(9) Uani d . 1
N N2 -0.0717(5) 0.0936(5) 0.1152(4) 0.0452(10) Uani d . 1
H H2 0.0061 0.1085 0.1877 0.054 Uiso calc R 1
N N3 -0.2324(6) -0.1983(5) 0.4236(4) 0.0594(12) Uani d . 1
C C1 0.0488(6) 0.3567(5) -0.0728(4) 0.0381(10) Uani d . 1
C C2 -0.0863(6) 0.3457(5) -0.1864(4) 0.0430(11) Uani d . 1
C C3 -0.0808(6) 0.4318(5) -0.2837(4) 0.0428(11) Uani d . 1
C C4 0.0561(6) 0.5255(5) -0.2698(5) 0.0468(12) Uani d . 1
H H4 0.0591 0.5814 -0.3357 0.056 Uiso calc R 1
C C5 0.1890(6) 0.5362(5) -0.1577(5) 0.0432(11) Uani d . 1
C C6 0.1841(6) 0.4528(5) -0.0599(5) 0.0427(11) Uani d . 1
H H6 0.2731 0.4614 0.0157 0.051 Uiso calc R 1
C C7 0.0488(6) 0.2691(5) 0.0308(4) 0.0421(11) Uani d . 1
H H7 0.1351 0.2834 0.1081 0.050 Uiso calc R 1
C C8 -0.2012(6) -0.0092(6) 0.0947(4) 0.0430(11) Uani d . 1
C C9 -0.2059(6) -0.0779(5) 0.2113(4) 0.0432(11) Uani d . 1
C C10 -0.3549(7) -0.1196(7) 0.2161(5) 0.0581(15) Uani d . 1
H H10 -0.4485 -0.1088 0.1477 0.070 Uiso calc R 1
C C11 -0.3634(8) -0.1774(7) 0.3237(6) 0.0664(17) Uani d . 1
H H11 -0.4644 -0.2032 0.3272 0.080 Uiso calc R 1
C C12 -0.0915(7) -0.1618(6) 0.4150(5) 0.0535(13) Uani d . 1
H H12 0.0005 -0.1775 0.4829 0.064 Uiso calc R 1
C C13 -0.0720(7) -0.1016(6) 0.3115(5) 0.0481(12) Uani d . 1
H H13 0.0304 -0.0776 0.3101 0.058 Uiso calc R 1
O O3 0.2132(5) 0.1820(5) 0.3264(4) 0.0642(11) Uani d . 1
H H3 0.2288 0.2174 0.3978 0.10(3) Uiso calc R 1
C C14 0.3470(9) 0.1146(9) 0.3283(7) 0.087(2) Uani d . 1
H H14A 0.3253 0.0666 0.2463 0.130 Uiso calc R 1
H H14B 0.3687 0.0428 0.3901 0.130 Uiso calc R 1
H H14C 0.4389 0.1882 0.3497 0.130 Uiso calc R 1

loop_
_atom_site_aniso_label
_atom_site_aniso_U_11
_atom_site_aniso_U_22
_atom_site_aniso_U_33
_atom_site_aniso_U_12
_atom_site_aniso_U_13
_atom_site_aniso_U_23
O1 0.042(2) 0.066(2) 0.050(2) -0.0141(17) 0.0071(16) 0.0164(18)
O2 0.052(2) 0.075(3) 0.0382(19) -0.0109(19) 0.0111(17) 0.0078(18)
I1 0.0654(3) 0.0871(3) 0.0529(2) -0.0132(2) -0.00758(19) 0.0242(2)
I2 0.0404(2) 0.0661(3) 0.0866(3) -0.00550(17) 0.02275(19) 0.0211(2)
N1 0.043(2) 0.049(2) 0.040(2) 0.0054(19) 0.0175(18) 0.0110(18)
N2 0.041(2) 0.058(3) 0.035(2) -0.0012(19) 0.0126(17) 0.0135(19)
N3 0.071(4) 0.063(3) 0.047(3) 0.003(3) 0.026(2) 0.014(2)
C1 0.037(3) 0.042(3) 0.034(2) 0.002(2) 0.013(2) 0.002(2)
C2 0.040(3) 0.046(3) 0.041(3) -0.003(2) 0.015(2) 0.003(2)
C3 0.039(3) 0.045(3) 0.037(3) 0.001(2) 0.005(2) 0.007(2)
C4 0.051(3) 0.050(3) 0.041(3) 0.004(2) 0.018(2) 0.012(2)
C5 0.039(3) 0.043(3) 0.050(3) 0.002(2) 0.020(2) 0.004(2)
C6 0.034(3) 0.047(3) 0.044(3) 0.001(2) 0.010(2) 0.003(2)
C7 0.036(3) 0.053(3) 0.037(2) 0.006(2) 0.012(2) 0.005(2)
C8 0.041(3) 0.052(3) 0.037(3) 0.001(2) 0.016(2) 0.007(2)
C9 0.048(3) 0.044(3) 0.036(2) -0.004(2) 0.017(2) 0.003(2)
C10 0.047(3) 0.077(4) 0.044(3) -0.009(3) 0.013(2) 0.010(3)
C11 0.054(4) 0.088(4) 0.058(4) -0.012(3) 0.026(3) 0.014(3)
C12 0.059(4) 0.057(3) 0.043(3) 0.007(3) 0.015(3) 0.013(2)
C13 0.049(3) 0.051(3) 0.046(3) 0.004(2) 0.020(2) 0.012(2)
O3 0.064(3) 0.083(3) 0.036(2) -0.003(2) 0.0119(18) 0.004(2)
C14 0.061(4) 0.124(6) 0.069(4) -0.009(4) 0.023(4) -0.008(4)

loop_
_atom_type_symbol
_atom_type_description
_atom_type_scat_dispersion_real
_atom_type_scat_dispersion_imag
_atom_type_scat_source
C C 0.0033 0.0016 'International Tables Vol C Tables 4.2.6.8 and 6.1.1.4'
H H 0.0000 0.0000 'International Tables Vol C Tables 4.2.6.8 and 6.1.1.4'
I I -0.4742 1.8119 'International Tables Vol C Tables 4.2.6.8 and 6.1.1.4'
N N 0.0061 0.0033 'International Tables Vol C Tables 4.2.6.8 and 6.1.1.4'
O O 0.0106 0.0060 'International Tables Vol C Tables 4.2.6.8 and 6.1.1.4'

loop_
_geom_angle_atom_site_label_1
_geom_angle_atom_site_label_2
_geom_angle_atom_site_label_3
_geom_angle
C2 O1 H1 109.5
C7 N1 N2 118.6(4)
C8 N2 N1 117.0(4)
C8 N2 H2 121.5
N1 N2 H2 121.5
C12 N3 C11 117.0(5)
C6 C1 C2 119.3(4)
C6 C1 C7 119.5(4)
C2 C1 C7 121.2(4)
O1 C2 C3 118.4(4)
O1 C2 C1 122.4(4)
C3 C2 C1 119.2(4)
C4 C3 C2 120.7(4)
C4 C3 I1 119.8(3)
C2 C3 I1 119.5(4)
C3 C4 C5 120.1(4)
C3 C4 H4 120.0
C5 C4 H4 120.0
C6 C5 C4 119.8(5)
C6 C5 I2 120.1(4)
C4 C5 I2 120.2(4)
C5 C6 C1 121.0(4)
C5 C6 H6 119.5
C1 C6 H6 119.5
N1 C7 C1 119.3(4)
N1 C7 H7 120.4
C1 C7 H7 120.4
O2 C8 N2 122.8(4)
O2 C8 C9 122.6(5)
N2 C8 C9 114.6(4)
C13 C9 C10 118.6(5)
C13 C9 C8 123.9(5)
C10 C9 C8 117.5(5)
C9 C10 C11 119.0(5)
C9 C10 H10 120.5
C11 C10 H10 120.5
N3 C11 C10 122.8(6)
N3 C11 H11 118.6
C10 C11 H11 118.6
N3 C12 C13 124.0(5)
N3 C12 H12 118.0
C13 C12 H12 118.0
C9 C13 C12 118.6(5)
C9 C13 H13 120.7
C12 C13 H13 120.7
C14 O3 H3 109.5
O3 C14 H14A 109.5
O3 C14 H14B 109.5
H14A C14 H14B 109.5
O3 C14 H14C 109.5
H14A C14 H14C 109.5
H14B C14 H14C 109.5

loop_
_geom_bond_atom_site_label_1
_geom_bond_atom_site_label_2
_geom_bond_distance
O1 C2 1.347(6)
O1 H1 0.82
O2 C8 1.211(6)
I1 C3 2.078(5)
I2 C5 2.084(5)
N1 C7 1.275(6)
N1 N2 1.372(5)
N2 C8 1.362(6)
N2 H2 0.86
N3 C12 1.315(7)
N3 C11 1.340(7)
C1 C6 1.384(6)
C1 C2 1.405(6)
C1 C7 1.448(6)
C2 C3 1.392(7)
C3 C4 1.381(7)
C4 C5 1.384(7)
C4 H4 0.93
C5 C6 1.383(7)
C6 H6 0.93
C7 H7 0.93
C8 C9 1.501(6)
C9 C13 1.364(7)
C9 C10 1.375(7)
C10 C11 1.376(7)
C10 H10 0.93
C11 H11 0.93
C12 C13 1.379(7)
C12 H12 0.93
C13 H13 0.93
O3 C14 1.396(8)
O3 H3 0.82
C14 H14A 0.96
C14 H14B 0.96
C14 H14C 0.96

loop_
_geom_hbond_atom_site_label_D
_geom_hbond_atom_site_label_H
_geom_hbond_atom_site_label_A
_geom_hbond_site_symmetry_A
_geom_hbond_distance_DH
_geom_hbond_distance_HA
_geom_hbond_distance_DA
_geom_hbond_angle_DHA
O1 H1 N1 . 0.82 1.84 2.555(5) 146
N2 H2 O3 . 0.86 1.98 2.814(6) 163
O3 H3 N3 2_556 0.82 2.04 2.786(6) 152
C7 H7 O3 . 0.93 2.56 3.305(5) 138

loop_
_geom_torsion_atom_site_label_1
_geom_torsion_atom_site_label_2
_geom_torsion_atom_site_label_3
_geom_torsion_atom_site_label_4
_geom_torsion
C7 N1 N2 C8 -179.8(4)
C6 C1 C2 O1 179.5(5)
C7 C1 C2 O1 -0.4(8)
C6 C1 C2 C3 0.1(7)
C7 C1 C2 C3 -179.9(5)
O1 C2 C3 C4 -178.6(5)
C1 C2 C3 C4 0.9(8)
O1 C2 C3 I1 -1.6(7)
C1 C2 C3 I1 177.9(4)
C2 C3 C4 C5 -0.9(8)
I1 C3 C4 C5 -177.9(4)
C3 C4 C5 C6 0.0(8)
C3 C4 C5 I2 -178.1(4)
C4 C5 C6 C1 0.9(8)
I2 C5 C6 C1 179.0(4)
C2 C1 C6 C5 -1.0(7)
C7 C1 C6 C5 179.0(5)
N2 N1 C7 C1 -177.9(4)
C6 C1 C7 N1 -174.5(4)
C2 C1 C7 N1 5.5(7)
N1 N2 C8 O2 6.2(7)
N1 N2 C8 C9 -172.5(4)
O2 C8 C9 C13 148.8(5)
N2 C8 C9 C13 -32.4(7)
O2 C8 C9 C10 -30.9(8)
N2 C8 C9 C10 147.9(5)
C13 C9 C10 C11 2.8(8)
C8 C9 C10 C11 -177.5(5)
C12 N3 C11 C10 -0.5(9)
C9 C10 C11 N3 -1.6(10)
C11 N3 C12 C13 1.3(9)
C10 C9 C13 C12 -2.1(8)
C8 C9 C13 C12 178.2(5)
N3 C12 C13 C9 0.0(8)

loop_
_cod_related_entry_id
_cod_related_entry_database
_cod_related_entry_code
1 ChemSpider 30655153
